data_2008190
loop_
_publ_author_name
'Kandasamy Chinnakali'
'Hoong-Kun Fun'
'Kamaraj Sriraghavan'
'Vayalakkavoor T.Ramakrishnan'

_publ_section_title
;
 9-Hydroxy-4-methyl-9,10-dihydrobenzo[<i>h</i>]coumarin
;
_journal_issue 2
_journal_name_full 'Acta Crystallographica Section C'
_journal_page_first IUC9900011
_journal_paper_doi 10.1107/S0108270199099825
_journal_volume 55
_journal_year 1999
_chemical_formula_sum 'C14 H12 O3'
_chemical_formula_weight 228.24
_chemical_name_systematic
;
9-hydroxy-4-methyl-9,10-dihydro-7,8-benzocoumarin
;
_space_group_IT_number 2
_symmetry_cell_setting triclinic
_symmetry_space_group_name_Hall '-P 1'
_symmetry_space_group_name_H-M 'P -1'
_audit_creation_method SHELXL-97
_cell_angle_alpha 73.1880(10)
_cell_angle_beta 63.8290(10)
_cell_angle_gamma 73.398(2)
_cell_formula_units_Z 2
_cell_length_a 8.0436(2)
_cell_length_b 8.7719(3)
_cell_length_c 8.9585(3)
_cell_measurement_reflns_used 1784
_cell_measurement_temperature 293(2)
_cell_measurement_theta_max 25.48
_cell_measurement_theta_min 2.87
_cell_volume 533.76(3)
_computing_cell_refinement 'SAINT (Siemens, 1996)'
_computing_data_collection 'SMART (Siemens, 1996)'
_computing_data_reduction SAINT
_computing_molecular_graphics SHELXTL
_computing_publication_material 'SHELXTL and PLATON (Spek, 1990)'
_computing_structure_refinement SHELXTL
_computing_structure_solution 'SHELXTL (Sheldrick, 1997)'
_diffrn_ambient_temperature 293(2)
_diffrn_detector_area_resol_mean 8.33
_diffrn_measurement_device 'Siemens SMART CCD area-detector'
_diffrn_measurement_method \w
_diffrn_radiation_monochromator graphite
_diffrn_radiation_source 'fine-focus sealed tube'
_diffrn_radiation_type MoK\a
_diffrn_radiation_wavelength 0.71073
_diffrn_reflns_av_R_equivalents 0.025
_diffrn_reflns_av_sigmaI/netI 0.049
_diffrn_reflns_limit_h_max 8
_diffrn_reflns_limit_h_min -8
_diffrn_reflns_limit_k_max 10
_diffrn_reflns_limit_k_min -10
_diffrn_reflns_limit_l_max 10
_diffrn_reflns_limit_l_min 0
_diffrn_reflns_number 3024
_diffrn_reflns_theta_max 25.48
_diffrn_reflns_theta_min 2.87
_exptl_absorpt_coefficient_mu 0.100
_exptl_absorpt_correction_type none
_exptl_crystal_colour 'light brown'
_exptl_crystal_density_diffrn 1.420
_exptl_crystal_density_method 'not measured'
_exptl_crystal_description plate
_exptl_crystal_F_000 240
_exptl_crystal_size_max 0.42
_exptl_crystal_size_mid 0.20
_exptl_crystal_size_min 0.10
_refine_diff_density_max 0.51
_refine_diff_density_min -0.35
_refine_ls_extinction_method none
_refine_ls_goodness_of_fit_ref 1.059
_refine_ls_hydrogen_treatment constr
_refine_ls_matrix_type full
_refine_ls_number_parameters 156
_refine_ls_number_reflns 1944
_refine_ls_number_restraints 0
_refine_ls_restrained_S_all 1.059
_refine_ls_R_factor_all 0.095
_refine_ls_R_factor_gt 0.072
_refine_ls_shift/su_max <0.001
_refine_ls_shift/su_mean 0.000
_refine_ls_structure_factor_coef Fsqd
_refine_ls_weighting_details 'calc w = 1/[\s^2^(Fo^2^)+(0.1423P)^2^+0.1153P] where P = (Fo^2^+2Fc^2^)/3'
_refine_ls_weighting_scheme calc
_refine_ls_wR_factor_ref 0.231
_reflns_number_gt 1399
_reflns_number_total 1944
_reflns_threshold_expression I>2\s(I)
_cod_data_source_file qa0086.cif
_cod_data_source_block qa0086
_cod_database_code 2008190

loop_
_symmetry_equiv_pos_as_xyz
'x, y, z'
'-x, -y, -z'

loop_
_atom_site_label
_atom_site_fract_x
_atom_site_fract_y
_atom_site_fract_z
_atom_site_U_iso_or_equiv
_atom_site_adp_type
_atom_site_calc_flag
_atom_site_refinement_flags
_atom_site_occupancy
_atom_site_disorder_assembly
_atom_site_disorder_group
_atom_site_type_symbol
O1 0.1727(2) 0.1061(2) 0.1213(2) 0.0403(5) Uani d . 1 . . O
C2 0.1403(4) 0.2442(3) 0.0114(4) 0.0460(7) Uani d . 1 . . C
C3 -0.0416(4) 0.2881(4) 0.0013(4) 0.0493(8) Uani d . 1 . . C
H3 -0.0656 0.3815 -0.0736 0.059 Uiso calc R 1 . . H
C4 -0.1789(4) 0.1997(4) 0.0956(4) 0.0438(7) Uani d . 1 . . C
C5 -0.2718(4) -0.0468(4) 0.3207(4) 0.0437(7) Uani d . 1 . . C
H5 -0.3889 -0.0259 0.3146 0.052 Uiso calc R 1 . . H
C6 -0.2287(4) -0.1766(3) 0.4348(4) 0.0438(7) Uani d . 1 . . C
H6 -0.3174 -0.2421 0.5054 0.053 Uiso calc R 1 . . H
C7 -0.0529(4) -0.2127(3) 0.4470(3) 0.0374(6) Uani d . 1 . . C
C8 0.0828(3) -0.1184(3) 0.3370(3) 0.0338(6) Uani d . 1 . . C
C9 0.0341(3) 0.0137(3) 0.2239(3) 0.0342(6) Uani d . 1 . . C
C10 -0.1415(4) 0.0552(3) 0.2128(3) 0.0368(6) Uani d . 1 . . C
O11 0.2675(3) 0.3184(3) -0.0690(3) 0.0655(7) Uani d . 1 . . O
C12 -0.0106(4) -0.3429(3) 0.5759(4) 0.0445(7) Uani d . 1 . . C
H12 -0.1083 -0.3916 0.6626 0.053 Uiso calc R 1 . . H
C13 0.1620(4) -0.3949(3) 0.5745(4) 0.0470(7) Uani d . 1 . . C
H13 0.1810 -0.4732 0.6638 0.056 Uiso calc R 1 . . H
C14 0.3260(4) -0.3294(3) 0.4316(4) 0.0455(7) Uani d . 1 . . C
H14 0.4205 -0.3341 0.4748 0.055 Uiso calc R 1 . . H
C15 0.2701(4) -0.1540(3) 0.3519(3) 0.0383(7) Uani d . 1 . . C
H15A 0.2654 -0.0830 0.4195 0.046 Uiso calc R 1 . . H
H15B 0.3667 -0.1293 0.2398 0.046 Uiso calc R 1 . . H
C16 -0.3670(4) 0.2513(4) 0.0817(4) 0.0602(9) Uani d . 1 . . C
H16A -0.3625 0.3416 -0.0104 0.090 Uiso calc R 1 . . H
H16B -0.4619 0.2826 0.1853 0.090 Uiso calc R 1 . . H
H16C -0.3971 0.1629 0.0614 0.090 Uiso calc R 1 . . H
O17 0.4031(3) -0.4371(3) 0.3143(3) 0.0617(7) Uani d . 1 . . O
H17 0.5020 -0.4130 0.2391 0.093 Uiso calc R 1 . . H

loop_
_atom_site_aniso_label
_atom_site_aniso_U_11
_atom_site_aniso_U_22
_atom_site_aniso_U_33
_atom_site_aniso_U_12
_atom_site_aniso_U_13
_atom_site_aniso_U_23
O1 0.0344(10) 0.0342(10) 0.0478(11) -0.0087(8) -0.0133(8) -0.0033(8)
C2 0.0466(16) 0.0353(14) 0.0478(16) -0.0040(13) -0.0137(13) -0.0070(12)
C3 0.0524(18) 0.0428(16) 0.0451(16) 0.0036(13) -0.0209(14) -0.0068(13)
C4 0.0404(15) 0.0491(16) 0.0416(15) 0.0066(13) -0.0179(12) -0.0199(13)
C5 0.0304(13) 0.0526(17) 0.0532(16) -0.0065(12) -0.0153(12) -0.0205(14)
C6 0.0334(14) 0.0465(16) 0.0506(16) -0.0144(12) -0.0092(12) -0.0126(13)
C7 0.0368(14) 0.0339(13) 0.0416(14) -0.0074(11) -0.0121(11) -0.0115(11)
C8 0.0320(13) 0.0327(13) 0.0380(13) -0.0052(10) -0.0127(11) -0.0108(11)
C9 0.0314(13) 0.0340(13) 0.0365(13) -0.0078(11) -0.0094(11) -0.0103(11)
C10 0.0344(14) 0.0394(14) 0.0385(14) -0.0014(11) -0.0141(11) -0.0155(11)
O11 0.0580(14) 0.0522(13) 0.0691(15) -0.0219(11) -0.0162(12) 0.0105(11)
C12 0.0451(16) 0.0415(15) 0.0424(15) -0.0132(12) -0.0099(12) -0.0080(12)
C13 0.0536(17) 0.0383(15) 0.0448(15) -0.0066(13) -0.0206(14) -0.0016(12)
C14 0.0408(15) 0.0422(15) 0.0546(17) -0.0049(12) -0.0220(13) -0.0080(13)
C15 0.0348(13) 0.0373(14) 0.0459(15) -0.0075(11) -0.0173(12) -0.0086(12)
C16 0.0453(17) 0.075(2) 0.0551(18) 0.0113(16) -0.0257(15) -0.0167(17)
O17 0.0532(13) 0.0505(13) 0.0676(15) -0.0062(10) -0.0109(11) -0.0155(11)

loop_
_atom_type_symbol
_atom_type_description
_atom_type_scat_dispersion_real
_atom_type_scat_dispersion_imag
_atom_type_scat_source
C C 0.0033 0.0016 'International Tables Vol C Tables 4.2.6.8 and 6.1.1.4'
H H 0.0000 0.0000 'International Tables Vol C Tables 4.2.6.8 and 6.1.1.4'
O O 0.0106 0.0060 'International Tables Vol C Tables 4.2.6.8 and 6.1.1.4'

loop_
_geom_angle_atom_site_label_1
_geom_angle_atom_site_label_2
_geom_angle_atom_site_label_3
_geom_angle
C2 O1 C9 121.6(2)
O11 C2 O1 116.7(3)
O11 C2 C3 125.8(3)
O1 C2 C3 117.5(3)
C4 C3 C2 123.0(3)
C4 C3 H3 118.5
C2 C3 H3 118.5
C3 C4 C10 118.3(3)
C3 C4 C16 121.0(3)
C10 C4 C16 120.7(3)
C6 C5 C10 120.9(2)
C6 C5 H5 119.5
C10 C5 H5 119.5
C5 C6 C7 121.2(3)
C5 C6 H6 119.4
C7 C6 H6 119.4
C8 C7 C6 119.5(3)
C8 C7 C12 118.8(2)
C6 C7 C12 121.7(3)
C9 C8 C7 118.0(2)
C9 C8 C15 122.1(2)
C7 C8 C15 119.8(2)
O1 C9 C8 115.4(2)
O1 C9 C10 120.9(2)
C8 C9 C10 123.7(3)
C9 C10 C5 116.7(3)
C9 C10 C4 118.7(3)
C5 C10 C4 124.6(3)
C13 C12 C7 122.6(3)
C13 C12 H12 118.7
C7 C12 H12 118.7
C12 C13 C14 120.9(3)
C12 C13 H13 119.6
C14 C13 H13 119.6
O17 C14 C13 105.7(2)
O17 C14 C15 112.8(2)
C13 C14 C15 112.2(2)
O17 C14 H14 108.7
C13 C14 H14 108.7
C15 C14 H14 108.7
C8 C15 C14 113.8(2)
C8 C15 H15A 108.8
C14 C15 H15A 108.8
C8 C15 H15B 108.8
C14 C15 H15B 108.8
H15A C15 H15B 107.7
C4 C16 H16A 109.5
C4 C16 H16B 109.5
H16A C16 H16B 109.5
C4 C16 H16C 109.5
H16A C16 H16C 109.5
H16B C16 H16C 109.5
C14 O17 H17 109.5

loop_
_geom_bond_atom_site_label_1
_geom_bond_atom_site_label_2
_geom_bond_site_symmetry_2
_geom_bond_distance
_geom_bond_publ_flag
O1 C2 . 1.363(3) yes
O1 C9 . 1.388(3) yes
C2 O11 . 1.204(3) yes
C2 C3 . 1.439(4) ?
C3 C4 . 1.349(4) yes
C3 H3 . 0.9300 ?
C4 C10 . 1.446(4) ?
C4 C16 . 1.500(4) ?
C5 C6 . 1.369(4) yes
C5 C10 . 1.406(4) ?
C5 H5 . 0.9300 ?
C6 C7 . 1.404(4) ?
C6 H6 . 0.9300 ?
C7 C8 . 1.394(4) ?
C7 C12 . 1.454(4) yes
C8 C9 . 1.391(4) ?
C8 C15 . 1.506(4) yes
C9 C10 . 1.395(4) ?
C12 C13 . 1.328(4) yes
C12 H12 . 0.9300 ?
C13 C14 . 1.492(4) yes
C13 H13 . 0.9300 ?
C14 O17 . 1.431(3) yes
C14 C15 . 1.527(4) ?
C14 H14 . 0.9800 ?
C15 H15A . 0.9700 ?
C15 H15B . 0.9700 ?
C16 H16A . 0.9600 ?
C16 H16B . 0.9600 ?
C16 H16C . 0.9600 ?
O17 H17 . 0.8200 ?

loop_
_geom_hbond_atom_site_label_D
_geom_hbond_atom_site_label_H
_geom_hbond_atom_site_label_A
_geom_hbond_site_symmetry_A
_geom_hbond_distance_DH
_geom_hbond_distance_HA
_geom_hbond_distance_DA
_geom_hbond_angle_DHA
_geom_hbond_publ_flag
O17 H17 O11 2_655 0.82 2.02 2.837(4) 170 yes

loop_
_geom_torsion_atom_site_label_1
_geom_torsion_atom_site_label_2
_geom_torsion_atom_site_label_3
_geom_torsion_atom_site_label_4
_geom_torsion
_geom_torsion_publ_flag
C9 O1 C2 O11 178.1(2) ?
C9 O1 C2 C3 -2.1(4) ?
O11 C2 C3 C4 -179.8(3) ?
O1 C2 C3 C4 0.5(4) ?
C2 C3 C4 C10 0.5(4) ?
C2 C3 C4 C16 179.4(3) ?
C10 C5 C6 C7 -0.4(4) ?
C5 C6 C7 C8 -2.4(4) ?
C5 C6 C7 C12 175.4(2) ?
C6 C7 C8 C9 3.0(4) ?
C12 C7 C8 C9 -174.8(2) ?
C6 C7 C8 C15 178.6(2) ?
C12 C7 C8 C15 0.8(4) yes
C2 O1 C9 C8 -176.2(2) ?
C2 O1 C9 C10 2.9(4) ?
C7 C8 C9 O1 178.03(19) ?
C15 C8 C9 O1 2.5(4) ?
C7 C8 C9 C10 -1.1(4) ?
C15 C8 C9 C10 -176.6(2) ?
O1 C9 C10 C5 179.3(2) ?
C8 C9 C10 C5 -1.6(4) ?
O1 C9 C10 C4 -1.9(4) ?
C8 C9 C10 C4 177.2(2) ?
C6 C5 C10 C9 2.3(4) ?
C6 C5 C10 C4 -176.4(2) ?
C3 C4 C10 C9 0.2(4) ?
C16 C4 C10 C9 -178.7(2) ?
C3 C4 C10 C5 178.9(2) ?
C16 C4 C10 C5 0.0(4) ?
C8 C7 C12 C13 -12.5(4) yes
C6 C7 C12 C13 169.7(3) ?
C7 C12 C13 C14 -4.5(4) yes
C12 C13 C14 O17 -92.9(3) ?
C12 C13 C14 C15 30.4(4) yes
C9 C8 C15 C14 -159.4(2) ?
C7 C8 C15 C14 25.2(3) yes
O17 C14 C15 C8 80.0(3) ?
C13 C14 C15 C8 -39.2(3) yes
